data_4068865
loop_
_publ_author_name
'Alberola, Antonio'
'Blair, Victoria L.'
'Carrella, Luca M.'
'Clegg, William'
'Kennedy, Alan R.'
'Klett, Jan'
'Mulvey, Robert E.'
'Newton, Sean'
'Rentschler, Eva'
'Russo, Luca'

_publ_section_title
;
 Bis[(trimethylsilyl)methyl]manganese: Structural Variations of Its
 Solvent-Free and TMEDA-, Pyridine-, and Dioxane-Complexed Forms
;
_journal_issue 7
_journal_name_full Organometallics
_journal_page_first 2112
_journal_paper_doi 10.1021/om801135d
_journal_volume 28
_journal_year 2009
_chemical_formula_moiety 'C12 H30 Mn O2 Si2'
_chemical_formula_sum 'C12 H30 Mn O2 Si2'
_chemical_formula_weight 317.48
_chemical_name_systematic
;
 ?
;
_space_group_IT_number 15
_symmetry_cell_setting monoclinic
_symmetry_space_group_name_Hall '-C 2yc'
_symmetry_space_group_name_H-M 'C 1 2/c 1'
_atom_sites_solution_hydrogens geom
_atom_sites_solution_primary direct
_atom_sites_solution_secondary difmap
_audit_creation_method SHELXL-97
_cell_angle_alpha 90.00
_cell_angle_beta 99.58(3)
_cell_angle_gamma 90.00
_cell_formula_units_Z 4
_cell_length_a 18.118(4)
_cell_length_b 9.849(2)
_cell_length_c 10.870(2)
_cell_measurement_reflns_used 2310
_cell_measurement_temperature 150(2)
_cell_measurement_theta_max 27.5
_cell_measurement_theta_min 2.5
_cell_volume 1912.6(7)
_computing_cell_refinement EvalCCD
_computing_data_collection 'Nonius COLLECT'
_computing_data_reduction EvalCCD
_computing_molecular_graphics 'Bruker SHELXTL'
_computing_publication_material 'Bruker SHELXTL and local programs'
_computing_structure_refinement 'Bruker SHELXTL'
_computing_structure_solution 'Bruker SHELXTL'
_diffrn_ambient_temperature 150(2)
_diffrn_measured_fraction_theta_full 0.982
_diffrn_measured_fraction_theta_max 0.982
_diffrn_measurement_device_type 'Nonius KappaCCD diffractometer'
_diffrn_measurement_method '\f and \w scans'
_diffrn_radiation_monochromator graphite
_diffrn_radiation_source 'fine-focus sealed tube'
_diffrn_radiation_type MoK\a
_diffrn_radiation_wavelength 0.71073
_diffrn_reflns_av_R_equivalents 0.0315
_diffrn_reflns_av_sigmaI/netI 0.0221
_diffrn_reflns_limit_h_max 23
_diffrn_reflns_limit_h_min -22
_diffrn_reflns_limit_k_max 12
_diffrn_reflns_limit_k_min -12
_diffrn_reflns_limit_l_max 14
_diffrn_reflns_limit_l_min -14
_diffrn_reflns_number 10466
_diffrn_reflns_theta_full 27.60
_diffrn_reflns_theta_max 27.60
_diffrn_reflns_theta_min 3.80
_diffrn_standards_number 0
_exptl_absorpt_coefficient_mu 0.808
_exptl_absorpt_correction_T_max 0.718
_exptl_absorpt_correction_T_min 0.572
_exptl_absorpt_correction_type multi-scan
_exptl_absorpt_process_details SADABS
_exptl_crystal_colour colourless
_exptl_crystal_density_diffrn 1.103
_exptl_crystal_density_method 'not measured'
_exptl_crystal_description block
_exptl_crystal_F_000 684
_exptl_crystal_size_max 0.78
_exptl_crystal_size_mid 0.64
_exptl_crystal_size_min 0.44
_refine_diff_density_max 0.362
_refine_diff_density_min -0.312
_refine_diff_density_rms 0.044
_refine_ls_extinction_coef 0.0014(6)
_refine_ls_extinction_expression Fc^*^=kFc[1+0.001xFc^2^\l^3^/sin(2\q)]^-1/4^
_refine_ls_extinction_method SHELXL
_refine_ls_goodness_of_fit_ref 1.098
_refine_ls_hydrogen_treatment constr
_refine_ls_matrix_type full
_refine_ls_number_parameters 82
_refine_ls_number_reflns 2185
_refine_ls_number_restraints 0
_refine_ls_restrained_S_all 1.098
_refine_ls_R_factor_all 0.0258
_refine_ls_R_factor_gt 0.0229
_refine_ls_shift/su_max 0.001
_refine_ls_shift/su_mean 0.000
_refine_ls_structure_factor_coef Fsqd
_refine_ls_weighting_details 'calc w=1/[\s^2^(Fo^2^)+(0.0247P)^2^+1.2856P] where P=(Fo^2^+2Fc^2^)/3'
_refine_ls_weighting_scheme calc
_refine_ls_wR_factor_gt 0.0601
_refine_ls_wR_factor_ref 0.0620
_reflns_number_gt 2016
_reflns_number_total 2185
_reflns_threshold_expression I>2\s(I)
_cod_data_source_file om801135d_si_001.cif
_cod_data_source_block rem458
_cod_original_cell_volume 1912.7(7)
_cod_original_sg_symbol_H-M 'C 2/c'
_cod_database_code 4068865

loop_
_symmetry_equiv_pos_as_xyz
'x, y, z'
'-x, y, -z+1/2'
'x+1/2, y+1/2, z'
'-x+1/2, y+1/2, -z+1/2'
'-x, -y, -z'
'x, -y, z-1/2'
'-x+1/2, -y+1/2, -z'
'x+1/2, -y+1/2, z-1/2'

loop_
_atom_site_label
_atom_site_type_symbol
_atom_site_fract_x
_atom_site_fract_y
_atom_site_fract_z
_atom_site_U_iso_or_equiv
_atom_site_adp_type
_atom_site_occupancy
_atom_site_symmetry_multiplicity
_atom_site_calc_flag
_atom_site_refinement_flags
Mn Mn 0.5000 0.24710(2) 0.2500 0.01861(9) Uani 1 2 d S
O O 0.49385(5) 0.08095(9) 0.10511(8) 0.0282(2) Uani 1 1 d .
C1 C 0.38577(6) 0.31157(12) 0.21163(11) 0.0251(2) Uani 1 1 d .
H1A H 0.3779 0.3596 0.1305 0.030 Uiso 1 1 calc R
H1B H 0.3539 0.2294 0.2014 0.030 Uiso 1 1 calc R
C2 C 0.35831(9) 0.33296(15) 0.48049(13) 0.0401(3) Uani 1 1 d .
H2A H 0.3282 0.2499 0.4697 0.060 Uiso 1 1 calc R
H2B H 0.3394 0.3930 0.5401 0.060 Uiso 1 1 calc R
H2C H 0.4106 0.3096 0.5121 0.060 Uiso 1 1 calc R
C3 C 0.40923(12) 0.58247(15) 0.35080(15) 0.0504(4) Uani 1 1 d .
H3A H 0.4614 0.5597 0.3842 0.076 Uiso 1 1 calc R
H3B H 0.3891 0.6413 0.4100 0.076 Uiso 1 1 calc R
H3C H 0.4069 0.6299 0.2710 0.076 Uiso 1 1 calc R
C4 C 0.25037(10) 0.4718(2) 0.27878(19) 0.0622(5) Uani 1 1 d .
H4A H 0.2443 0.5226 0.2003 0.093 Uiso 1 1 calc R
H4B H 0.2349 0.5286 0.3440 0.093 Uiso 1 1 calc R
H4C H 0.2193 0.3898 0.2675 0.093 Uiso 1 1 calc R
C5 C 0.55017(8) -0.02417(15) 0.11050(12) 0.0370(3) Uani 1 1 d .
H5A H 0.5305 -0.1100 0.1397 0.044 Uiso 1 1 calc R
H5B H 0.5950 0.0021 0.1709 0.044 Uiso 1 1 calc R
C6 C 0.42845(7) 0.04554(14) 0.01545(12) 0.0297(3) Uani 1 1 d .
H6A H 0.3909 0.1192 0.0108 0.036 Uiso 1 1 calc R
H6B H 0.4057 -0.0385 0.0424 0.036 Uiso 1 1 calc R
Si Si 0.352088(19) 0.42190(3) 0.32630(3) 0.02675(11) Uani 1 1 d .

loop_
_atom_site_aniso_label
_atom_site_aniso_U_11
_atom_site_aniso_U_22
_atom_site_aniso_U_33
_atom_site_aniso_U_23
_atom_site_aniso_U_13
_atom_site_aniso_U_12
Mn 0.02098(14) 0.01573(13) 0.02010(14) 0.000 0.00627(9) 0.000
O 0.0267(4) 0.0292(5) 0.0266(4) -0.0120(3) -0.0017(3) 0.0097(3)
C1 0.0241(6) 0.0242(6) 0.0266(6) -0.0041(5) 0.0032(4) 0.0028(4)
C2 0.0543(9) 0.0349(7) 0.0342(7) 0.0010(6) 0.0168(6) 0.0045(6)
C3 0.0865(13) 0.0289(7) 0.0382(8) -0.0082(6) 0.0177(8) -0.0106(8)
C4 0.0436(9) 0.0705(12) 0.0763(13) 0.0149(10) 0.0218(9) 0.0331(9)
C5 0.0359(7) 0.0415(8) 0.0294(6) -0.0123(6) -0.0065(5) 0.0210(6)
C6 0.0221(6) 0.0306(6) 0.0352(7) -0.0133(5) 0.0009(5) 0.0036(5)
Si 0.02982(19) 0.02263(18) 0.02919(18) -0.00144(13) 0.00902(14) 0.00722(13)

loop_
_atom_type_symbol
_atom_type_description
_atom_type_scat_dispersion_real
_atom_type_scat_dispersion_imag
_atom_type_scat_source
C C 0.0033 0.0016 'International Tables Vol C Tables 4.2.6.8 and 6.1.1.4'
H H 0.0000 0.0000 'International Tables Vol C Tables 4.2.6.8 and 6.1.1.4'
O O 0.0106 0.0060 'International Tables Vol C Tables 4.2.6.8 and 6.1.1.4'
Si Si 0.0817 0.0704 'International Tables Vol C Tables 4.2.6.8 and 6.1.1.4'
Mn Mn 0.3368 0.7283 'International Tables Vol C Tables 4.2.6.8 and 6.1.1.4'

loop_
_geom_angle_atom_site_label_1
_geom_angle_atom_site_label_2
_geom_angle_atom_site_label_3
_geom_angle
_geom_angle_site_symmetry_1
_geom_angle_site_symmetry_3
O Mn O 87.27(5) . 2_655
O Mn C1 98.34(4) . .
O Mn C1 106.54(5) . 2_655
O Mn C1 106.54(5) 2_655 .
O Mn C1 98.34(4) 2_655 2_655
C1 Mn C1 145.46(7) . 2_655
Mn O C5 122.45(7) . .
Mn O C6 125.72(7) . .
C5 O C6 110.35(9) . .
Mn C1 H1A 107.9 . .
Mn C1 H1B 107.9 . .
Mn C1 Si 117.66(6) . .
H1A C1 H1B 107.2 . .
H1A C1 Si 107.9 . .
H1B C1 Si 107.9 . .
H2A C2 H2B 109.5 . .
H2A C2 H2C 109.5 . .
H2A C2 Si 109.5 . .
H2B C2 H2C 109.5 . .
H2B C2 Si 109.5 . .
H2C C2 Si 109.5 . .
H3A C3 H3B 109.5 . .
H3A C3 H3C 109.5 . .
H3A C3 Si 109.5 . .
H3B C3 H3C 109.5 . .
H3B C3 Si 109.5 . .
H3C C3 Si 109.5 . .
H4A C4 H4B 109.5 . .
H4A C4 H4C 109.5 . .
H4A C4 Si 109.5 . .
H4B C4 H4C 109.5 . .
H4B C4 Si 109.5 . .
H4C C4 Si 109.5 . .
O C5 H5A 109.5 . .
O C5 H5B 109.5 . .
O C5 C6 110.55(11) . 5_655
H5A C5 H5B 108.1 . .
H5A C5 C6 109.5 . 5_655
H5B C5 C6 109.5 . 5_655
O C6 C5 110.01(11) . 5_655
O C6 H6A 109.7 . .
O C6 H6B 109.7 . .
C5 C6 H6A 109.7 5_655 .
C5 C6 H6B 109.7 5_655 .
H6A C6 H6B 108.2 . .
C1 Si C2 110.68(6) . .
C1 Si C3 110.87(7) . .
C1 Si C4 112.77(8) . .
C2 Si C3 108.38(8) . .
C2 Si C4 105.99(8) . .
C3 Si C4 107.92(9) . .

loop_
_geom_bond_atom_site_label_1
_geom_bond_atom_site_label_2
_geom_bond_distance
_geom_bond_site_symmetry_2
Mn O 2.2611(9) .
Mn O 2.2611(9) 2_655
Mn C1 2.1385(12) .
Mn C1 2.1386(12) 2_655
O C5 1.4480(14) .
O C6 1.4461(15) .
C1 H1A 0.990 .
C1 H1B 0.990 .
C1 Si 1.8330(12) .
C2 H2A 0.980 .
C2 H2B 0.980 .
C2 H2C 0.980 .
C2 Si 1.8779(15) .
C3 H3A 0.980 .
C3 H3B 0.980 .
C3 H3C 0.980 .
C3 Si 1.8848(16) .
C4 H4A 0.980 .
C4 H4B 0.980 .
C4 H4C 0.980 .
C4 Si 1.8941(17) .
C5 H5A 0.990 .
C5 H5B 0.990 .
C5 C6 1.4984(18) 5_655
C6 C5 1.4985(18) 5_655
C6 H6A 0.990 .
C6 H6B 0.990 .
